data_7016674
loop_
_publ_author_name
'Howson, Suzanne E.'
'Allan, Laura E. N.'
'Chmel, Nikola P.'
'Clarkson, Guy J.'
'Deeth, Robert J.'
'Faulkner, Alan D.'
'Simpson, Daniel H.'
'Scott, Peter'

_publ_section_title
;
 Origins of stereoselectivity in optically pure
 phenylethaniminopyridine tris-chelates M(NN')(3)(n+) (M = Mn, Fe, Co,
 Ni and Zn).
;
_journal_issue 40
_journal_name_full 'Dalton transactions (Cambridge, England : 2003)'
_journal_page_first 10416
_journal_page_last 10433
_journal_paper_doi 10.1039/c1dt10588d
_journal_volume 40
_journal_year 2011
_chemical_absolute_configuration rmad
_chemical_formula_sum 'C50.5 H66.75 Cl2 Fe N10.25 O8'
_chemical_formula_weight 1072.14
_chemical_name_systematic
;
?
;
_space_group_IT_number 19
_symmetry_cell_setting orthorhombic
_symmetry_space_group_name_Hall 'P 2ac 2ab'
_symmetry_space_group_name_H-M 'P 21 21 21'
_atom_sites_solution_hydrogens geom
_atom_sites_solution_primary direct
_atom_sites_solution_secondary difmap
_audit_creation_method SHELXL-97
_cell_angle_alpha 90.00
_cell_angle_beta 90.00
_cell_angle_gamma 90.00
_cell_formula_units_Z 4
_cell_length_a 12.0388(4)
_cell_length_b 17.7032(6)
_cell_length_c 25.8524(6)
_cell_measurement_reflns_used 8234
_cell_measurement_temperature 100(2)
_cell_measurement_theta_max 30.70
_cell_measurement_theta_min 2.95
_cell_volume 5509.8(3)
_computing_cell_refinement 'CrysAlis RED, Oxford Diffraction Ltd'
_computing_data_collection 'CrysAlis CCD, Oxford Diffraction Ltd'
_computing_data_reduction 'CrysAlis RED, Oxford Diffraction Ltd'
_computing_molecular_graphics 'SHELXTL (Sheldrick, 1997)'
_computing_publication_material 'SHELXTL (Sheldrick, 1997)'
_computing_structure_refinement 'SHELXL-97 (Sheldrick, 1997)'
_computing_structure_solution 'SHELXS-97 (Sheldrick, 1990)'
_diffrn_ambient_temperature 100(2)
_diffrn_detector_area_resol_mean 10.2833
_diffrn_measured_fraction_theta_full 0.997
_diffrn_measured_fraction_theta_max 0.924
_diffrn_measurement_device_type 'Oxford Diffraction Gemini R'
_diffrn_measurement_method '\f & \w scans'
_diffrn_radiation_monochromator graphite
_diffrn_radiation_source 'Enhance (Mo) X-ray Source'
_diffrn_radiation_type MoK\a
_diffrn_radiation_wavelength 0.71073
_diffrn_reflns_av_R_equivalents 0.0563
_diffrn_reflns_av_sigmaI/netI 0.2072
_diffrn_reflns_limit_h_max 11
_diffrn_reflns_limit_h_min -17
_diffrn_reflns_limit_k_max 24
_diffrn_reflns_limit_k_min -25
_diffrn_reflns_limit_l_max 36
_diffrn_reflns_limit_l_min -25
_diffrn_reflns_number 33650
_diffrn_reflns_theta_full 28.00
_diffrn_reflns_theta_max 30.80
_diffrn_reflns_theta_min 2.96
_diffrn_standards_decay_% nil
_exptl_absorpt_coefficient_mu 0.430
_exptl_absorpt_correction_T_max 1.00
_exptl_absorpt_correction_T_min 0.78
_exptl_absorpt_correction_type multi-scan
_exptl_absorpt_process_details 'ABSPACK(CrysAlis, Oxford Diffraction)'
_exptl_crystal_colour purple
_exptl_crystal_density_diffrn 1.292
_exptl_crystal_density_method 'not measured'
_exptl_crystal_description block
_exptl_crystal_F_000 2262
_exptl_crystal_size_max 0.40
_exptl_crystal_size_mid 0.20
_exptl_crystal_size_min 0.15
_refine_diff_density_max 0.568
_refine_diff_density_min -0.537
_refine_diff_density_rms 0.074
_refine_ls_abs_structure_details 'Flack H D (1983), Acta Cryst. A39, 876-881, 6495 Friedel pairs'
_refine_ls_abs_structure_Flack 0.001(17)
_refine_ls_extinction_method none
_refine_ls_goodness_of_fit_ref 0.814
_refine_ls_hydrogen_treatment constr
_refine_ls_matrix_type full
_refine_ls_number_parameters 714
_refine_ls_number_reflns 15181
_refine_ls_number_restraints 743
_refine_ls_restrained_S_all 0.816
_refine_ls_R_factor_all 0.1504
_refine_ls_R_factor_gt 0.0580
_refine_ls_shift/su_max 0.002
_refine_ls_shift/su_mean 0.000
_refine_ls_structure_factor_coef Fsqd
_refine_ls_weighting_details 'calc w=1/[\s^2^(Fo^2^)+(0.0703P)^2^+0.0000P] where P=(Fo^2^+2Fc^2^)/3'
_refine_ls_weighting_scheme calc
_refine_ls_wR_factor_gt 0.1278
_refine_ls_wR_factor_ref 0.1424
_reflns_number_gt 6518
_reflns_number_total 15181
_reflns_threshold_expression >2sigma(I)
_cod_data_source_file c1dt10588d.txt
_cod_data_source_block af7
_cod_original_sg_symbol_H-M P2(1)2(1)2(1)
_cod_original_formula_sum 'C50.50 H66.75 Cl2 Fe N10.25 O8'
_cod_database_code 7016674

loop_
_symmetry_equiv_pos_as_xyz
'x, y, z'
'-x+1/2, -y, z+1/2'
'x+1/2, -y+1/2, -z'
'-x, y+1/2, -z+1/2'

loop_
_atom_site_label
_atom_site_type_symbol
_atom_site_fract_x
_atom_site_fract_y
_atom_site_fract_z
_atom_site_U_iso_or_equiv
_atom_site_adp_type
_atom_site_occupancy
_atom_site_symmetry_multiplicity
_atom_site_calc_flag
_atom_site_refinement_flags
_atom_site_disorder_assembly
_atom_site_disorder_group
Fe1 Fe 0.17060(4) -0.49825(3) -0.637945(17) 0.02661(13) Uani 1 1 d U . .
N1 N 0.1745(3) -0.59565(17) -0.60293(10) 0.0341(8) Uani 1 1 d U . .
N2 N 0.0874(4) -0.7024(2) -0.58301(13) 0.0582(11) Uani 1 1 d U A .
N3 N 0.0118(2) -0.52486(16) -0.64347(11) 0.0289(7) Uani 1 1 d U . .
N4 N 0.3267(3) -0.48156(16) -0.62280(10) 0.0307(7) Uani 1 1 d U . .
N5 N 0.4562(3) -0.44183(19) -0.56821(11) 0.0328(8) Uani 1 1 d U B .
N6 N 0.1553(3) -0.43956(16) -0.57271(11) 0.0286(7) Uani 1 1 d U . .
C1 C 0.2498(4) -0.6430(3) -0.58088(15) 0.0533(13) Uani 1 1 d U . .
H1A H 0.3259 -0.6320 -0.5750 0.064 Uiso 1 1 calc R . .
C2 C 0.1980(5) -0.7080(3) -0.56886(16) 0.0601(14) Uani 1 1 d U . .
H2A H 0.2318 -0.7508 -0.5532 0.072 Uiso 1 1 calc R . .
C3 C 0.0767(4) -0.6313(2) -0.60332(14) 0.0403(11) Uani 1 1 d U . .
C4 C -0.0137(4) -0.5904(2) -0.62475(13) 0.0379(10) Uani 1 1 d U . .
H4A H -0.0874 -0.6097 -0.6253 0.046 Uiso 1 1 calc R . .
C5 C -0.0753(3) -0.4785(2) -0.66831(13) 0.0336(10) Uani 1 1 d U . .
H5A H -0.0538 -0.4245 -0.6630 0.040 Uiso 1 1 calc R . .
C6 C -0.1910(3) -0.4879(3) -0.64545(15) 0.0501(12) Uani 1 1 d U . .
H6A H -0.1881 -0.4793 -0.6080 0.075 Uiso 1 1 calc R . .
H6B H -0.2179 -0.5392 -0.6522 0.075 Uiso 1 1 calc R . .
H6C H -0.2416 -0.4512 -0.6614 0.075 Uiso 1 1 calc R . .
C7 C -0.0777(3) -0.4917(3) -0.72661(13) 0.0410(10) Uani 1 1 d U . .
C8 C -0.0333(4) -0.5555(3) -0.75005(15) 0.0491(12) Uani 1 1 d U . .
H8A H 0.0038 -0.5925 -0.7297 0.059 Uiso 1 1 calc R . .
C9 C -0.0432(4) -0.5654(3) -0.80326(17) 0.0670(16) Uani 1 1 d U . .
H9A H -0.0125 -0.6087 -0.8196 0.080 Uiso 1 1 calc R . .
C10 C -0.0989(5) -0.5108(4) -0.83222(18) 0.0821(19) Uani 1 1 d U . .
H10A H -0.1068 -0.5173 -0.8685 0.099 Uiso 1 1 calc R . .
C11 C -0.1412(5) -0.4498(4) -0.8098(2) 0.0829(19) Uani 1 1 d U . .
H11A H -0.1783 -0.4134 -0.8305 0.099 Uiso 1 1 calc R . .
C12 C -0.1328(4) -0.4379(3) -0.75741(17) 0.0622(14) Uani 1 1 d U . .
H12A H -0.1638 -0.3938 -0.7422 0.075 Uiso 1 1 calc R . .
C13 C 0.0013(6) -0.7625(3) -0.58202(17) 0.0767(17) Uani 1 1 d U . .
C14 C 0.0705(11) -0.8360(5) -0.5631(4) 0.071(3) Uani 0.65 1 d PU A 1
H14A H 0.1221 -0.8515 -0.5904 0.106 Uiso 0.65 1 calc PR A 1
H14B H 0.0189 -0.8774 -0.5556 0.106 Uiso 0.65 1 calc PR A 1
H14C H 0.1125 -0.8235 -0.5317 0.106 Uiso 0.65 1 calc PR A 1
C15 C -0.0597(10) -0.7698(4) -0.6367(3) 0.068(3) Uani 0.65 1 d PU A 1
H15A H -0.0051 -0.7829 -0.6633 0.101 Uiso 0.65 1 calc PR A 1
H15B H -0.0949 -0.7216 -0.6455 0.101 Uiso 0.65 1 calc PR A 1
H15C H -0.1164 -0.8094 -0.6348 0.101 Uiso 0.65 1 calc PR A 1
C16 C -0.0997(14) -0.7390(7) -0.5460(4) 0.062(4) Uani 0.65 1 d PU A 1
H16A H -0.1571 -0.7782 -0.5474 0.093 Uiso 0.65 1 calc PR A 1
H16B H -0.1308 -0.6910 -0.5581 0.093 Uiso 0.65 1 calc PR A 1
H16C H -0.0736 -0.7333 -0.5103 0.093 Uiso 0.65 1 calc PR A 1
C14A C 0.0152(16) -0.8368(13) -0.5665(9) 0.062(6) Uiso 0.35 1 d PU A 2
H14D H 0.0551 -0.8648 -0.5934 0.093 Uiso 0.35 1 calc PR A 2
H14E H -0.0577 -0.8600 -0.5608 0.093 Uiso 0.35 1 calc PR A 2
H14F H 0.0581 -0.8382 -0.5343 0.093 Uiso 0.35 1 calc PR A 2
C15A C -0.0050(14) -0.7846(11) -0.6400(7) 0.049(5) Uiso 0.35 1 d PU A 2
H15D H 0.0701 -0.7941 -0.6532 0.073 Uiso 0.35 1 calc PR A 2
H15E H -0.0392 -0.7434 -0.6597 0.073 Uiso 0.35 1 calc PR A 2
H15F H -0.0499 -0.8305 -0.6439 0.073 Uiso 0.35 1 calc PR A 2
C16A C -0.070(3) -0.739(2) -0.5380(13) 0.085(10) Uiso 0.35 1 d PU A 2
H16D H -0.0232 -0.7308 -0.5074 0.127 Uiso 0.35 1 calc PR A 2
H16E H -0.1239 -0.7791 -0.5306 0.127 Uiso 0.35 1 calc PR A 2
H16F H -0.1089 -0.6925 -0.5468 0.127 Uiso 0.35 1 calc PR A 2
C17 C 0.4278(3) -0.5002(3) -0.64201(14) 0.0390(9) Uani 1 1 d U . .
H17A H 0.4407 -0.5264 -0.6735 0.047 Uiso 1 1 calc R . .
C18 C 0.5072(3) -0.4757(2) -0.60910(15) 0.0389(10) Uani 1 1 d U . .
H18A H 0.5850 -0.4811 -0.6137 0.047 Uiso 1 1 calc R . .
C19 C 0.3464(3) -0.4459(2) -0.57769(13) 0.0268(8) Uani 1 1 d U . .
C20 C 0.2477(3) -0.4211(2) -0.55093(14) 0.0303(9) Uani 1 1 d U . .
H20A H 0.2506 -0.3932 -0.5196 0.036 Uiso 1 1 calc R . .
C21 C 0.0499(3) -0.4210(2) -0.54568(14) 0.0320(9) Uani 1 1 d U . .
H21A H -0.0081 -0.4141 -0.5730 0.038 Uiso 1 1 calc R . .
C22 C 0.0550(3) -0.3478(2) -0.51495(16) 0.0405(10) Uani 1 1 d U . .
H22A H 0.0905 -0.3085 -0.5359 0.061 Uiso 1 1 calc R . .
H22B H 0.0982 -0.3559 -0.4833 0.061 Uiso 1 1 calc R . .
H22C H -0.0205 -0.3319 -0.5059 0.061 Uiso 1 1 calc R . .
C23 C 0.0122(3) -0.4862(2) -0.51170(12) 0.0303(9) Uani 1 1 d U . .
C24 C -0.0988(3) -0.4884(3) -0.49647(14) 0.0458(12) Uani 1 1 d U . .
H24A H -0.1496 -0.4519 -0.5094 0.055 Uiso 1 1 calc R . .
C25 C -0.1355(4) -0.5434(3) -0.46267(17) 0.0537(13) Uani 1 1 d U . .
H25A H -0.2107 -0.5430 -0.4515 0.064 Uiso 1 1 calc R . .
C26 C -0.0653(4) -0.5983(3) -0.44499(16) 0.0484(12) Uani 1 1 d U . .
H26A H -0.0924 -0.6367 -0.4226 0.058 Uiso 1 1 calc R . .
C27 C 0.0440(4) -0.5980(2) -0.45963(14) 0.0404(10) Uani 1 1 d U . .
H27A H 0.0933 -0.6357 -0.4471 0.048 Uiso 1 1 calc R . .
C28 C 0.0825(3) -0.5422(2) -0.49299(13) 0.0332(9) Uani 1 1 d U . .
H28A H 0.1583 -0.5423 -0.5032 0.040 Uiso 1 1 calc R . .
C29 C 0.5129(4) -0.4132(2) -0.52046(14) 0.0402(10) Uani 1 1 d U . .
C30 C 0.6279(6) -0.4328(6) -0.5222(3) 0.060(3) Uani 0.611(8) 1 d PU B 1
H30A H 0.6374 -0.4853 -0.5109 0.090 Uiso 0.611(8) 1 calc PR B 1
H30B H 0.6699 -0.3992 -0.4993 0.090 Uiso 0.611(8) 1 calc PR B 1
H30C H 0.6554 -0.4274 -0.5577 0.090 Uiso 0.611(8) 1 calc PR B 1
C31 C 0.4878(7) -0.3316(4) -0.5144(3) 0.046(2) Uani 0.611(8) 1 d PU B 1
H31A H 0.4126 -0.3255 -0.5005 0.069 Uiso 0.611(8) 1 calc PR B 1
H31B H 0.4927 -0.3066 -0.5481 0.069 Uiso 0.611(8) 1 calc PR B 1
H31C H 0.5414 -0.3087 -0.4906 0.069 Uiso 0.611(8) 1 calc PR B 1
C32 C 0.4548(7) -0.4592(4) -0.4755(2) 0.048(2) Uani 0.611(8) 1 d PU B 1
H32A H 0.3873 -0.4834 -0.4888 0.073 Uiso 0.611(8) 1 calc PR B 1
H32B H 0.4352 -0.4248 -0.4472 0.073 Uiso 0.611(8) 1 calc PR B 1
H32C H 0.5058 -0.4980 -0.4626 0.073 Uiso 0.611(8) 1 calc PR B 1
C31A C 0.6181(9) -0.3620(8) -0.5424(4) 0.044(3) Uani 0.389(8) 1 d PU B 2
H31D H 0.6083 -0.3529 -0.5795 0.066 Uiso 0.389(8) 1 calc PR B 2
H31E H 0.6879 -0.3892 -0.5367 0.066 Uiso 0.389(8) 1 calc PR B 2
H31F H 0.6203 -0.3136 -0.5240 0.066 Uiso 0.389(8) 1 calc PR B 2
C32A C 0.4552(10) -0.3666(9) -0.4874(5) 0.052(4) Uani 0.389(8) 1 d PU B 2
H32D H 0.3899 -0.3932 -0.4741 0.078 Uiso 0.389(8) 1 calc PR B 2
H32E H 0.4314 -0.3212 -0.5061 0.078 Uiso 0.389(8) 1 calc PR B 2
H32F H 0.5033 -0.3520 -0.4585 0.078 Uiso 0.389(8) 1 calc PR B 2
C30A C 0.5718(12) -0.4770(7) -0.4956(5) 0.061(4) Uani 0.389(8) 1 d PU B 2
H30D H 0.5174 -0.5133 -0.4823 0.091 Uiso 0.389(8) 1 calc PR B 2
H30E H 0.6173 -0.4580 -0.4670 0.091 Uiso 0.389(8) 1 calc PR B 2
H30F H 0.6196 -0.5019 -0.5211 0.091 Uiso 0.389(8) 1 calc PR B 2
N7 N 0.2124(3) -0.54707(17) -0.70226(11) 0.0300(8) Uani 1 1 d U . .
N8 N 0.2705(3) -0.53651(16) -0.78395(11) 0.0310(8) Uani 1 1 d U . .
N9 N 0.1655(3) -0.40971(15) -0.68501(10) 0.0245(7) Uani 1 1 d U . .
C33 C 0.2406(4) -0.6173(2) -0.71992(14) 0.0403(10) Uani 1 1 d U . .
H33A H 0.2361 -0.6628 -0.7006 0.048 Uiso 1 1 calc R . .
C34 C 0.2763(4) -0.6115(2) -0.76973(14) 0.0406(11) Uani 1 1 d U . .
H34A H 0.3008 -0.6519 -0.7910 0.049 Uiso 1 1 calc R . .
C35 C 0.2286(3) -0.4992(2) -0.74091(11) 0.0268(7) Uani 1 1 d U . .
C36 C 0.1985(3) -0.4225(2) -0.73153(14) 0.0266(8) Uani 1 1 d U . .
H36A H 0.2025 -0.3843 -0.7573 0.032 Uiso 1 1 calc R . .
C37 C 0.1318(3) -0.3318(2) -0.67138(14) 0.0307(9) Uani 1 1 d U . .
H37A H 0.0746 -0.3360 -0.6435 0.037 Uiso 1 1 calc R . .
C38 C 0.0778(4) -0.2881(2) -0.71624(16) 0.0428(11) Uani 1 1 d U . .
H38A H 0.0451 -0.2412 -0.7030 0.064 Uiso 1 1 calc R . .
H38B H 0.0196 -0.3191 -0.7320 0.064 Uiso 1 1 calc R . .
H38C H 0.1343 -0.2760 -0.7422 0.064 Uiso 1 1 calc R . .
C39 C 0.2282(3) -0.2871(2) -0.64899(14) 0.0323(9) Uani 1 1 d U . .
C40 C 0.3384(4) -0.3019(2) -0.65847(14) 0.0368(10) Uani 1 1 d U . .
H40A H 0.3572 -0.3439 -0.6796 0.044 Uiso 1 1 calc R . .
C41 C 0.4224(4) -0.2581(3) -0.63847(16) 0.0454(11) Uani 1 1 d U . .
H41A H 0.4979 -0.2705 -0.6450 0.055 Uiso 1 1 calc R . .
C42 C 0.3954(5) -0.1954(3) -0.60864(16) 0.0594(14) Uani 1 1 d U . .
H42A H 0.4525 -0.1639 -0.5953 0.071 Uiso 1 1 calc R . .
C43 C 0.2873(5) -0.1790(3) -0.59860(16) 0.0589(14) Uani 1 1 d U . .
H43A H 0.2696 -0.1362 -0.5780 0.071 Uiso 1 1 calc R . .
C44 C 0.2020(4) -0.2240(2) -0.61799(15) 0.0474(11) Uani 1 1 d U . .
H44A H 0.1268 -0.2123 -0.6104 0.057 Uiso 1 1 calc R . .
C45 C 0.3078(3) -0.5030(2) -0.83399(12) 0.0375(9) Uani 1 1 d U . .
C46 C 0.3740(4) -0.5598(3) -0.86319(17) 0.0595(13) Uani 1 1 d U . .
H46A H 0.3284 -0.6048 -0.8695 0.089 Uiso 1 1 calc R . .
H46B H 0.4396 -0.5740 -0.8430 0.089 Uiso 1 1 calc R . .
H46C H 0.3975 -0.5382 -0.8963 0.089 Uiso 1 1 calc R . .
C47 C 0.2070(4) -0.4804(3) -0.86462(16) 0.0674(15) Uani 1 1 d U . .
H47A H 0.1650 -0.5257 -0.8743 0.101 Uiso 1 1 calc R . .
H47B H 0.2303 -0.4535 -0.8959 0.101 Uiso 1 1 calc R . .
H47C H 0.1600 -0.4473 -0.8436 0.101 Uiso 1 1 calc R . .
C48 C 0.3806(5) -0.4343(3) -0.82287(17) 0.0708(17) Uani 1 1 d U . .
H48A H 0.3347 -0.3935 -0.8087 0.106 Uiso 1 1 calc R . .
H48B H 0.4157 -0.4173 -0.8550 0.106 Uiso 1 1 calc R . .
H48C H 0.4381 -0.4480 -0.7977 0.106 Uiso 1 1 calc R . .
Cl10 Cl -0.19128(10) -0.25088(7) -0.61269(4) 0.0569(3) Uani 1 1 d U . .
O11 O -0.1123(4) -0.1938(3) -0.62831(15) 0.0933(13) Uani 1 1 d U . .
O12 O -0.1346(4) -0.3159(2) -0.59961(17) 0.1035(16) Uani 1 1 d U . .
O13 O -0.2724(4) -0.2623(2) -0.65064(17) 0.1035(15) Uani 1 1 d U . .
O14 O -0.2443(4) -0.2210(3) -0.56711(17) 0.1213(17) Uani 1 1 d U . .
Cl20 Cl -0.3988(4) -0.6902(2) -0.61861(16) 0.0755(12) Uiso 0.45 1 d PDU C 1
O21 O -0.4627(8) -0.6931(6) -0.5722(3) 0.089(3) Uiso 0.45 1 d PDU C 1
O22 O -0.4763(7) -0.6726(5) -0.6547(3) 0.069(2) Uiso 0.45 1 d PDU C 1
O23 O -0.3470(8) -0.7585(6) -0.6317(4) 0.105(3) Uiso 0.45 1 d PDU C 1
O24 O -0.2913(11) -0.6492(9) -0.6228(6) 0.135(5) Uiso 0.45 1 d PDU C 1
Cl2A Cl -0.3565(7) -0.6924(4) -0.6095(3) 0.077(2) Uiso 0.25 1 d PDU D 2
O21A O -0.3197(13) -0.6307(8) -0.5742(6) 0.072(4) Uiso 0.25 1 d PDU D 2
O22A O -0.4090(11) -0.6359(7) -0.6436(5) 0.060(3) Uiso 0.25 1 d PDU D 2
O23A O -0.2600(13) -0.7004(11) -0.6444(7) 0.109(6) Uiso 0.25 1 d PDU D 2
O24A O -0.3648(13) -0.7581(8) -0.5876(8) 0.085(5) Uiso 0.25 1 d PDU D 2
Cl2B Cl -0.3888(4) -0.6679(3) -0.57979(19) 0.0620(11) Uiso 0.30 1 d PDU E 3
O21B O -0.3247(16) -0.6245(11) -0.5410(7) 0.160(7) Uiso 0.30 1 d PDU E 3
O22B O -0.4907(11) -0.6395(10) -0.5623(6) 0.115(5) Uiso 0.30 1 d PDU E 3
O23B O -0.3308(11) -0.6312(6) -0.6202(4) 0.048(3) Uiso 0.30 1 d PDU E 3
O24B O -0.3641(12) -0.7372(8) -0.5628(6) 0.099(5) Uiso 0.30 1 d PDU E 3
N101 N -0.3210(5) -0.6317(3) -0.7562(2) 0.0285(13) Uiso 0.50 1 d PU F 1
C102 C -0.3723(6) -0.5596(4) -0.7526(3) 0.0259(17) Uiso 0.50 1 d PU F 1
C103 C -0.4114(6) -0.5034(5) -0.7472(2) 0.0322(16) Uiso 0.50 1 d PU F 1
N201 N -0.7061(6) -0.8061(4) -0.6662(3) 0.0514(19) Uiso 0.50 1 d PU G 2
C202 C -0.6439(8) -0.8012(5) -0.6947(3) 0.047(2) Uiso 0.50 1 d PU G 2
C203 C -0.5626(8) -0.7932(5) -0.7362(3) 0.050(2) Uiso 0.50 1 d PU G 2
N301 N -0.3292(10) -0.7653(6) -0.7233(4) 0.027(3) Uiso 0.25 1 d PU H 3
C302 C -0.3813(19) -0.6973(13) -0.7388(8) 0.068(6) Uiso 0.25 1 d PU H 3
C303 C -0.484(2) -0.7054(14) -0.7404(8) 0.077(6) Uiso 0.25 1 d PU H 3

loop_
_atom_site_aniso_label
_atom_site_aniso_U_11
_atom_site_aniso_U_22
_atom_site_aniso_U_33
_atom_site_aniso_U_23
_atom_site_aniso_U_13
_atom_site_aniso_U_12
Fe1 0.0377(3) 0.0238(2) 0.0183(2) -0.0010(3) 0.0009(2) 0.0019(3)
N1 0.059(2) 0.0295(18) 0.0136(14) -0.0017(13) 0.0008(16) 0.0086(18)
N2 0.119(4) 0.034(2) 0.0219(18) 0.0016(17) 0.015(2) 0.000(2)
N3 0.0399(18) 0.0265(17) 0.0204(14) -0.0024(13) 0.0065(14) -0.0047(13)
N4 0.0365(18) 0.0319(19) 0.0238(14) -0.0039(12) 0.0005(14) 0.0067(15)
N5 0.036(2) 0.034(2) 0.0282(16) 0.0040(15) -0.0028(14) 0.0059(15)
N6 0.038(2) 0.0231(17) 0.0250(15) -0.0044(13) 0.0005(15) 0.0063(15)
C1 0.090(4) 0.045(3) 0.025(2) 0.005(2) 0.000(2) 0.029(3)
C2 0.111(5) 0.043(3) 0.026(2) 0.002(2) 0.001(3) 0.024(3)
C3 0.078(3) 0.024(2) 0.0196(19) 0.0003(17) 0.007(2) -0.002(2)
C4 0.056(3) 0.038(3) 0.0204(19) -0.0070(17) 0.0097(18) -0.019(2)
C5 0.032(2) 0.039(3) 0.0301(19) 0.0036(17) -0.0028(17) -0.0105(17)
C6 0.037(2) 0.072(3) 0.041(2) 0.001(2) 0.0066(18) -0.009(2)
C7 0.044(2) 0.054(3) 0.0251(18) 0.000(2) -0.0044(17) -0.024(2)
C8 0.061(3) 0.057(3) 0.030(2) -0.002(2) -0.003(2) -0.034(2)
C9 0.083(4) 0.087(4) 0.032(2) -0.004(3) -0.004(2) -0.049(3)
C10 0.105(4) 0.120(5) 0.022(2) 0.008(3) -0.005(3) -0.060(4)
C11 0.091(5) 0.114(5) 0.044(3) 0.037(3) -0.023(3) -0.032(4)
C12 0.061(3) 0.079(4) 0.046(3) 0.024(3) -0.011(2) -0.022(3)
C13 0.163(5) 0.031(3) 0.035(2) 0.009(2) 0.010(3) -0.024(3)
C14 0.126(11) 0.021(4) 0.065(6) 0.007(4) 0.007(7) -0.012(6)
C15 0.146(10) 0.022(4) 0.035(4) -0.003(3) 0.024(5) -0.033(5)
C16 0.112(10) 0.046(5) 0.028(5) -0.001(4) 0.011(6) -0.050(6)
C17 0.036(2) 0.046(2) 0.0355(19) -0.005(2) 0.0064(18) 0.010(2)
C18 0.033(2) 0.046(3) 0.037(2) -0.0026(19) 0.0077(19) 0.0036(19)
C19 0.035(2) 0.0211(19) 0.0245(18) 0.0010(16) 0.0051(17) 0.0036(17)
C20 0.042(2) 0.026(2) 0.023(2) -0.0039(16) 0.0000(18) 0.0022(19)
C21 0.037(2) 0.032(2) 0.0265(19) -0.0010(17) -0.0003(17) 0.0087(18)
C22 0.041(3) 0.041(3) 0.039(2) -0.010(2) 0.0108(19) 0.008(2)
C23 0.031(2) 0.045(3) 0.0146(15) -0.0041(17) -0.0016(15) -0.0021(18)
C24 0.039(2) 0.067(3) 0.031(2) -0.001(2) -0.0032(18) -0.002(2)
C25 0.048(3) 0.074(3) 0.039(2) 0.004(2) 0.005(2) -0.017(3)
C26 0.058(3) 0.055(3) 0.032(2) 0.007(2) -0.003(2) -0.017(2)
C27 0.058(3) 0.039(3) 0.024(2) -0.0044(18) -0.009(2) -0.003(2)
C28 0.033(2) 0.045(2) 0.0218(19) -0.0060(18) 0.0020(17) -0.0033(19)
C29 0.053(3) 0.043(3) 0.026(2) 0.0009(18) -0.013(2) 0.000(2)
C30 0.047(5) 0.071(7) 0.061(5) -0.009(5) -0.008(4) -0.005(4)
C31 0.080(6) 0.033(4) 0.026(4) -0.009(3) -0.007(4) 0.004(4)
C32 0.062(5) 0.056(5) 0.027(4) 0.012(3) -0.023(3) -0.014(4)
C31A 0.031(6) 0.071(9) 0.029(6) 0.010(6) -0.012(4) -0.017(5)
C32A 0.054(8) 0.081(10) 0.022(6) -0.005(6) -0.008(5) 0.009(7)
C30A 0.082(10) 0.045(7) 0.056(7) 0.013(6) -0.037(7) -0.023(6)
N7 0.051(2) 0.0193(16) 0.0201(15) 0.0006(13) 0.0003(14) -0.0025(14)
N8 0.052(2) 0.0218(17) 0.0196(15) 0.0001(13) 0.0043(14) -0.0021(14)
N9 0.0315(17) 0.0188(15) 0.0233(15) -0.0014(12) -0.0029(14) -0.0046(14)
C33 0.070(3) 0.024(2) 0.027(2) 0.0030(17) 0.003(2) 0.011(2)
C34 0.075(3) 0.020(2) 0.028(2) -0.0055(17) -0.001(2) 0.004(2)
C35 0.039(2) 0.0217(17) 0.0202(16) -0.0011(19) 0.0038(14) -0.004(2)
C36 0.032(2) 0.022(2) 0.0263(19) 0.0018(15) 0.0042(17) -0.0053(16)
C37 0.041(2) 0.021(2) 0.030(2) -0.0018(17) 0.0062(17) 0.0037(17)
C38 0.050(3) 0.027(2) 0.052(3) -0.002(2) -0.003(2) 0.002(2)
C39 0.050(3) 0.022(2) 0.0240(19) 0.0021(16) 0.0089(17) -0.0108(18)
C40 0.052(3) 0.031(2) 0.0271(19) 0.0042(17) 0.0009(19) -0.010(2)
C41 0.050(3) 0.054(3) 0.033(2) 0.011(2) -0.004(2) -0.024(2)
C42 0.096(4) 0.060(3) 0.023(2) 0.003(2) -0.001(2) -0.048(3)
C43 0.097(4) 0.047(3) 0.032(2) -0.009(2) 0.022(3) -0.037(3)
C44 0.070(3) 0.036(2) 0.037(2) -0.0089(19) 0.019(2) -0.021(2)
C45 0.059(3) 0.030(2) 0.0232(16) 0.000(2) 0.0123(17) -0.001(2)
C46 0.100(4) 0.045(3) 0.033(2) 0.004(2) 0.024(2) 0.010(3)
C47 0.075(3) 0.096(4) 0.031(2) 0.024(3) 0.010(2) 0.015(3)
C48 0.104(4) 0.070(4) 0.039(3) -0.011(3) 0.033(3) -0.040(3)
Cl10 0.0581(8) 0.0573(8) 0.0553(7) 0.0107(6) 0.0062(6) 0.0221(7)
O11 0.099(3) 0.103(3) 0.078(3) -0.012(3) 0.008(2) -0.029(3)
O12 0.114(4) 0.077(3) 0.119(3) -0.010(3) -0.034(3) 0.061(3)
O13 0.112(3) 0.080(3) 0.119(3) 0.034(3) -0.068(3) -0.010(3)
O14 0.141(4) 0.128(4) 0.094(3) -0.013(3) 0.058(3) 0.040(3)

loop_
_atom_type_symbol
_atom_type_description
_atom_type_scat_dispersion_real
_atom_type_scat_dispersion_imag
_atom_type_scat_source
C C 0.0033 0.0016 'International Tables Vol C Tables 4.2.6.8 and 6.1.1.4'
H H 0.0000 0.0000 'International Tables Vol C Tables 4.2.6.8 and 6.1.1.4'
N N 0.0061 0.0033 'International Tables Vol C Tables 4.2.6.8 and 6.1.1.4'
O O 0.0106 0.0060 'International Tables Vol C Tables 4.2.6.8 and 6.1.1.4'
Cl Cl 0.1484 0.1585 'International Tables Vol C Tables 4.2.6.8 and 6.1.1.4'
Fe Fe 0.3463 0.8444 'International Tables Vol C Tables 4.2.6.8 and 6.1.1.4'

loop_
_geom_angle_atom_site_label_1
_geom_angle_atom_site_label_2
_geom_angle_atom_site_label_3
_geom_angle
N7 Fe1 N4 89.39(12)
N7 Fe1 N1 89.86(12)
N4 Fe1 N1 91.00(14)
N7 Fe1 N3 94.76(12)
N4 Fe1 N3 171.08(12)
N1 Fe1 N3 81.14(15)
N7 Fe1 N9 80.47(12)
N4 Fe1 N9 91.90(12)
N1 Fe1 N9 169.88(11)
N3 Fe1 N9 96.57(12)
N7 Fe1 N6 169.43(13)
N4 Fe1 N6 80.73(12)
N1 Fe1 N6 94.05(12)
N3 Fe1 N6 95.54(12)
N9 Fe1 N6 95.99(12)
C3 N1 C1 107.4(4)
C3 N1 Fe1 113.1(3)
C1 N1 Fe1 139.2(4)
C3 N2 C2 105.0(4)
C3 N2 C13 126.8(5)
C2 N2 C13 128.0(4)
C4 N3 C5 119.4(3)
C4 N3 Fe1 114.6(3)
C5 N3 Fe1 125.9(2)
C19 N4 C17 105.8(3)
C19 N4 Fe1 114.6(2)
C17 N4 Fe1 139.3(3)
C19 N5 C18 106.1(3)
C19 N5 C29 128.0(3)
C18 N5 C29 125.6(3)
C20 N6 C21 118.4(3)
C20 N6 Fe1 115.1(2)
C21 N6 Fe1 126.4(2)
C2 C1 N1 108.4(5)
C2 C1 H1A 125.8
N1 C1 H1A 125.8
C1 C2 N2 108.8(4)
C1 C2 H2A 125.6
N2 C2 H2A 125.6
N1 C3 N2 110.3(4)
N1 C3 C4 116.0(4)
N2 C3 C4 133.6(5)
N3 C4 C3 114.9(4)
N3 C4 H4A 122.6
C3 C4 H4A 122.6
N3 C5 C6 114.8(3)
N3 C5 C7 111.0(3)
C6 C5 C7 110.5(3)
N3 C5 H5A 106.7
C6 C5 H5A 106.7
C7 C5 H5A 106.7
C5 C6 H6A 109.5
C5 C6 H6B 109.5
H6A C6 H6B 109.5
C5 C6 H6C 109.5
H6A C6 H6C 109.5
H6B C6 H6C 109.5
C8 C7 C12 119.0(4)
C8 C7 C5 123.2(4)
C12 C7 C5 117.7(4)
C7 C8 C9 120.0(5)
C7 C8 H8A 120.0
C9 C8 H8A 120.0
C8 C9 C10 119.0(6)
C8 C9 H9A 120.5
C10 C9 H9A 120.5
C11 C10 C9 120.9(5)
C11 C10 H10A 119.5
C9 C10 H10A 119.5
C10 C11 C12 121.8(6)
C10 C11 H11A 119.1
C12 C11 H11A 119.1
C11 C12 C7 119.2(6)
C11 C12 H12A 120.4
C7 C12 H12A 120.4
C14A C13 C16A 96.3(18)
C14A C13 N2 126.9(10)
C16A C13 N2 102.5(14)
C14A C13 C15A 92.6(12)
C16A C13 C15A 141.7(16)
N2 C13 C15A 101.4(8)
C14A C13 C16 99.9(11)
C16A C13 C16 15.2(18)
N2 C13 C16 110.9(5)
C15A C13 C16 126.6(9)
C14A C13 C15 103.6(10)
C16A C13 C15 116.0(16)
N2 C13 C15 111.3(4)
C15A C13 C15 26.1(7)
C16 C13 C15 100.8(8)
C14A C13 C14 24.2(9)
C16A C13 C14 106.7(16)
N2 C13 C14 102.8(6)
C15A C13 C14 96.6(8)
C16 C13 C14 115.3(7)
C15 C13 C14 116.0(6)
C13 C14 H14A 109.5
C13 C14 H14B 109.5
C13 C14 H14C 109.5
C13 C15 H15A 109.5
C13 C15 H15B 109.5
C13 C15 H15C 109.5
C13 C16 H16A 109.5
C13 C16 H16B 109.5
C13 C16 H16C 109.5
C13 C14A H14D 109.5
C13 C14A H14E 109.5
H14D C14A H14E 109.5
C13 C14A H14F 109.5
H14D C14A H14F 109.5
H14E C14A H14F 109.5
C13 C15A H15D 109.5
C13 C15A H15E 109.5
H15D C15A H15E 109.5
C13 C15A H15F 109.5
H15D C15A H15F 109.5
H15E C15A H15F 109.5
C13 C16A H16D 109.5
C13 C16A H16E 109.5
H16D C16A H16E 109.5
C13 C16A H16F 109.5
H16D C16A H16F 109.5
H16E C16A H16F 109.5
C18 C17 N4 109.0(3)
C18 C17 H17A 125.5
N4 C17 H17A 125.5
C17 C18 N5 108.1(4)
C17 C18 H18A 125.9
N5 C18 H18A 125.9
N5 C19 N4 110.8(3)
N5 C19 C20 134.8(3)
N4 C19 C20 114.3(3)
N6 C20 C19 115.1(3)
N6 C20 H20A 122.5
C19 C20 H20A 122.5
N6 C21 C23 111.1(3)
N6 C21 C22 113.6(3)
C23 C21 C22 110.9(3)
N6 C21 H21A 107.0
C23 C21 H21A 107.0
C22 C21 H21A 107.0
C21 C22 H22A 109.5
C21 C22 H22B 109.5
H22A C22 H22B 109.5
C21 C22 H22C 109.5
H22A C22 H22C 109.5
H22B C22 H22C 109.5
C28 C23 C24 117.7(4)
C28 C23 C21 124.1(3)
C24 C23 C21 118.2(4)
C25 C24 C23 120.4(4)
C25 C24 H24A 119.8
C23 C24 H24A 119.8
C26 C25 C24 121.1(4)
C26 C25 H25A 119.5
C24 C25 H25A 119.5
C25 C26 C27 119.9(4)
C25 C26 H26A 120.0
C27 C26 H26A 120.0
C26 C27 C28 119.6(4)
C26 C27 H27A 120.2
C28 C27 H27A 120.2
C23 C28 C27 121.3(4)
C23 C28 H28A 119.3
C27 C28 H28A 119.3
C32A C29 C30 130.9(7)
C32A C29 C30A 115.5(9)
C30 C29 C30A 50.5(6)
C32A C29 C31 41.2(6)
C30 C29 C31 115.9(6)
C30A C29 C31 142.6(6)
C32A C29 N5 118.9(6)
C30 C29 N5 109.5(4)
C30A C29 N5 108.6(5)
C31 C29 N5 108.8(4)
C32A C29 C32 68.3(7)
C30 C29 C32 109.1(5)
C30A C29 C32 60.0(7)
C31 C29 C32 109.4(5)
N5 C29 C32 103.3(4)
C32A C29 C31A 105.6(8)
C30 C29 C31A 51.8(6)
C30A C29 C31A 101.5(8)
C31 C29 C31A 70.1(6)
N5 C29 C31A 104.5(4)
C32 C29 C31A 150.5(5)
C29 C30 H30A 109.5
C29 C30 H30B 109.5
H30A C30 H30B 109.5
C29 C30 H30C 109.5
H30A C30 H30C 109.5
H30B C30 H30C 109.5
C29 C31 H31A 109.5
C29 C31 H31B 109.5
H31A C31 H31B 109.5
C29 C31 H31C 109.5
H31A C31 H31C 109.5
H31B C31 H31C 109.5
C29 C32 H32A 109.5
C29 C32 H32B 109.5
H32A C32 H32B 109.5
C29 C32 H32C 109.5
H32A C32 H32C 109.5
H32B C32 H32C 109.5
C29 C31A H31D 109.5
C29 C31A H31E 109.5
H31D C31A H31E 109.5
C29 C31A H31F 109.5
H31D C31A H31F 109.5
H31E C31A H31F 109.5
C29 C32A H32D 109.5
C29 C32A H32E 109.5
H32D C32A H32E 109.5
C29 C32A H32F 109.5
H32D C32A H32F 109.5
H32E C32A H32F 109.5
C29 C30A H30D 109.5
C29 C30A H30E 109.5
H30D C30A H30E 109.5
C29 C30A H30F 109.5
H30D C30A H30F 109.5
H30E C30A H30F 109.5
C35 N7 C33 107.1(3)
C35 N7 Fe1 113.5(2)
C33 N7 Fe1 139.1(2)
C34 N8 C35 105.2(3)
C34 N8 C45 126.8(3)
C35 N8 C45 127.9(3)
C36 N9 C37 118.1(3)
C36 N9 Fe1 115.1(2)
C37 N9 Fe1 126.7(2)
C34 C33 N7 109.0(3)
C34 C33 H33A 125.5
N7 C33 H33A 125.5
C33 C34 N8 108.0(3)
C33 C34 H34A 126.0
N8 C34 H34A 126.0
N7 C35 N8 110.7(3)
N7 C35 C36 116.3(3)
N8 C35 C36 132.9(3)
N9 C36 C35 113.9(3)
N9 C36 H36A 123.1
C35 C36 H36A 123.1
N9 C37 C39 111.5(3)
N9 C37 C38 113.9(3)
C39 C37 C38 110.4(3)
N9 C37 H37A 106.9
C39 C37 H37A 106.9
C38 C37 H37A 106.9
C37 C38 H38A 109.5
C37 C38 H38B 109.5
H38A C38 H38B 109.5
C37 C38 H38C 109.5
H38A C38 H38C 109.5
H38B C38 H38C 109.5
C40 C39 C44 117.9(4)
C40 C39 C37 124.7(3)
C44 C39 C37 117.3(4)
C39 C40 C41 122.3(4)
C39 C40 H40A 118.8
C41 C40 H40A 118.8
C40 C41 C42 119.1(4)
C40 C41 H41A 120.4
C42 C41 H41A 120.4
C43 C42 C41 120.0(4)
C43 C42 H42A 120.0
C41 C42 H42A 120.0
C42 C43 C44 121.0(5)
C42 C43 H43A 119.5
C44 C43 H43A 119.5
C43 C44 C39 119.5(4)
C43 C44 H44A 120.2
C39 C44 H44A 120.2
C46 C45 N8 109.3(3)
C46 C45 C47 110.2(4)
N8 C45 C47 108.7(3)
C46 C45 C48 109.1(4)
N8 C45 C48 109.0(3)
C47 C45 C48 110.5(4)
C45 C46 H46A 109.5
C45 C46 H46B 109.5
H46A C46 H46B 109.5
C45 C46 H46C 109.5
H46A C46 H46C 109.5
H46B C46 H46C 109.5
C45 C47 H47A 109.5
C45 C47 H47B 109.5
H47A C47 H47B 109.5
C45 C47 H47C 109.5
H47A C47 H47C 109.5
H47B C47 H47C 109.5
C45 C48 H48A 109.5
C45 C48 H48B 109.5
H48A C48 H48B 109.5
C45 C48 H48C 109.5
H48A C48 H48C 109.5
H48B C48 H48C 109.5
O12 Cl10 O13 113.4(3)
O12 Cl10 O14 108.9(3)
O13 Cl10 O14 108.5(3)
O12 Cl10 O11 109.0(3)
O13 Cl10 O11 111.4(3)
O14 Cl10 O11 105.3(3)
O22 Cl20 O23 109.8(6)
O22 Cl20 O21 102.5(6)
O23 Cl20 O21 114.4(7)
O22 Cl20 O24 115.8(7)
O23 Cl20 O24 90.9(8)
O21 Cl20 O24 123.2(8)
O24A Cl2A O22A 146.6(12)
O24A Cl2A O23A 104.0(12)
O22A Cl2A O23A 92.1(9)
O24A Cl2A O21A 114.4(11)
O22A Cl2A O21A 89.8(9)
O23A Cl2A O21A 102.1(11)
O24B Cl2B O22B 114.7(10)
O24B Cl2B O23B 123.8(9)
O22B Cl2B O23B 120.3(9)
O24B Cl2B O21B 97.9(11)
O22B Cl2B O21B 92.9(11)
O23B Cl2B O21B 90.2(9)
C103 C102 N101 176.4(8)
N201 C202 C203 176.9(10)
C303 C302 N301 111(2)

loop_
_geom_bond_atom_site_label_1
_geom_bond_atom_site_label_2
_geom_bond_distance
Fe1 N7 1.940(3)
Fe1 N4 1.942(3)
Fe1 N1 1.948(3)
Fe1 N3 1.974(3)
Fe1 N9 1.985(3)
Fe1 N6 1.989(3)
N1 C3 1.336(5)
N1 C1 1.359(5)
N2 C3 1.370(5)
N2 C2 1.384(6)
N2 C13 1.486(7)
N3 C4 1.294(5)
N3 C5 1.478(5)
N4 C19 1.347(4)
N4 C17 1.355(4)
N5 C19 1.346(5)
N5 C18 1.362(5)
N5 C29 1.499(5)
N6 C20 1.288(5)
N6 C21 1.485(5)
C1 C2 1.345(7)
C1 H1A 0.9500
C2 H2A 0.9500
C3 C4 1.420(6)
C4 H4A 0.9500
C5 C6 1.522(5)
C5 C7 1.525(5)
C5 H5A 1.0000
C6 H6A 0.9800
C6 H6B 0.9800
C6 H6C 0.9800
C7 C8 1.390(6)
C7 C12 1.407(6)
C8 C9 1.392(6)
C8 H8A 0.9500
C9 C10 1.395(8)
C9 H9A 0.9500
C10 C11 1.327(8)
C10 H10A 0.9500
C11 C12 1.374(7)
C11 H11A 0.9500
C12 H12A 0.9500
C13 C14A 1.39(2)
C13 C16A 1.48(3)
C13 C15A 1.553(18)
C13 C16 1.587(16)
C13 C15 1.598(11)
C13 C14 1.621(11)
C14 H14A 0.9800
C14 H14B 0.9800
C14 H14C 0.9800
C15 H15A 0.9800
C15 H15B 0.9800
C15 H15C 0.9800
C16 H16A 0.9800
C16 H16B 0.9800
C16 H16C 0.9800
C14A H14D 0.9800
C14A H14E 0.9800
C14A H14F 0.9800
C15A H15D 0.9800
C15A H15E 0.9800
C15A H15F 0.9800
C16A H16D 0.9800
C16A H16E 0.9800
C16A H16F 0.9800
C17 C18 1.351(5)
C17 H17A 0.9500
C18 H18A 0.9500
C19 C20 1.444(5)
C20 H20A 0.9500
C21 C23 1.519(5)
C21 C22 1.521(5)
C21 H21A 1.0000
C22 H22A 0.9800
C22 H22B 0.9800
C22 H22C 0.9800
C23 C28 1.391(5)
C23 C24 1.394(5)
C24 C25 1.380(6)
C24 H24A 0.9500
C25 C26 1.367(6)
C25 H25A 0.9500
C26 C27 1.370(6)
C26 H26A 0.9500
C27 C28 1.391(6)
C27 H27A 0.9500
C28 H28A 0.9500
C29 C32A 1.377(12)
C29 C30 1.428(9)
C29 C30A 1.480(12)
C29 C31 1.485(8)
C29 C32 1.583(8)
C29 C31A 1.658(11)
C30 H30A 0.9800
C30 H30B 0.9800
C30 H30C 0.9800
C31 H31A 0.9800
C31 H31B 0.9800
C31 H31C 0.9800
C32 H32A 0.9800
C32 H32B 0.9800
C32 H32C 0.9800
C31A H31D 0.9800
C31A H31E 0.9800
C31A H31F 0.9800
C32A H32D 0.9800
C32A H32E 0.9800
C32A H32F 0.9800
C30A H30D 0.9800
C30A H30E 0.9800
C30A H30F 0.9800
N7 C35 1.325(4)
N7 C33 1.367(5)
N8 C34 1.379(5)
N8 C35 1.389(4)
N8 C45 1.492(4)
N9 C36 1.287(4)
N9 C37 1.480(4)
C33 C34 1.361(5)
C33 H33A 0.9500
C34 H34A 0.9500
C35 C36 1.426(5)
C36 H36A 0.9500
C37 C39 1.520(5)
C37 C38 1.538(5)
C37 H37A 1.0000
C38 H38A 0.9800
C38 H38B 0.9800
C38 H38C 0.9800
C39 C40 1.374(6)
C39 C44 1.410(5)
C40 C41 1.376(5)
C40 H40A 0.9500
C41 C42 1.391(7)
C41 H41A 0.9500
C42 C43 1.358(7)
C42 H42A 0.9500
C43 C44 1.393(6)
C43 H43A 0.9500
C44 H44A 0.9500
C45 C46 1.489(6)
C45 C47 1.503(6)
C45 C48 1.526(6)
C46 H46A 0.9800
C46 H46B 0.9800
C46 H46C 0.9800
C47 H47A 0.9800
C47 H47B 0.9800
C47 H47C 0.9800
C48 H48A 0.9800
C48 H48B 0.9800
C48 H48C 0.9800
Cl10 O12 1.380(4)
Cl10 O13 1.399(4)
Cl10 O14 1.440(4)
Cl10 O11 1.444(4)
Cl20 O22 1.356(8)
Cl20 O23 1.401(9)
Cl20 O21 1.426(9)
Cl20 O24 1.489(12)
Cl2A O24A 1.296(13)
Cl2A O22A 1.476(12)
Cl2A O23A 1.478(14)
Cl2A O21A 1.491(13)
Cl2B O24B 1.337(12)
Cl2B O22B 1.401(13)
Cl2B O23B 1.414(10)
Cl2B O21B 1.480(14)
N101 C102 1.421(9)
C102 C103 1.109(10)
N201 C202 1.054(10)
C202 C203 1.459(13)
N301 C302 1.41(2)
C302 C303 1.25(3)
